data_2243552
loop_
_publ_author_name
'Battaglia, Zachary O.'
'Kersten, Jordan T.'
'Nicol, Elise M.'
'Whitworth, Paloma'
'Wheeler, Kraig A.'
'Hall, Charlie L.'
'Potticary, Jason'
'Hamilton, Victoria'
'Hall, Simon R.'
'D'Ambruoso, Gemma D.'
'Matsumoto, Masaomi'
'Warren, Stephen D.'
'Cremeens, Matthew E.'

_publ_section_title
;
 Crystal structure and Hirshfeld analysis of 3'-bromo-4-methylchalcone and
 3'-cyano-4-methylchalcone
;
_journal_coeditor_code TX2030
_journal_issue 9
_journal_name_full 'Acta Crystallographica Section E'
_journal_page_first 1496
_journal_page_last 1502
_journal_paper_doi 10.1107/S2056989020011135
_journal_volume 76
_journal_year 2020
_chemical_formula_iupac 'C17 H13 N O'
_chemical_formula_moiety 'C17 H13 N O'
_chemical_formula_sum 'C17 H13 N O'
_chemical_formula_weight 247.28
_chemical_name_common
;
3'-Cyano-4-methylchalcone
;
_chemical_name_systematic
;
2-[3-(4-Methylphenyl)prop-2-enoyl]benzonitrile
;
_space_group_crystal_system monoclinic
_space_group_IT_number 14
_space_group_name_Hall '-P 2ybc'
_space_group_name_H-M_alt 'P 1 21/c 1'
_atom_sites_solution_hydrogens geom
_atom_sites_solution_primary direct
_audit_creation_method SHELXL-2018/3
_cell_angle_alpha 90
_cell_angle_beta 94.5250(10)
_cell_angle_gamma 90
_cell_formula_units_Z 4
_cell_length_a 7.29860(10)
_cell_length_b 5.85040(10)
_cell_length_c 29.7783(5)
_cell_measurement_reflns_used 7537
_cell_measurement_temperature 100(2)
_cell_measurement_theta_max 72.05
_cell_measurement_theta_min 2.98
_cell_volume 1267.56(4)
_computing_cell_refinement
;
SAINT (Bruker, 2017)
;
_computing_data_collection
;
APEX3 (Bruker, 2018)
;
_computing_data_reduction
;
SAINT (Bruker, 2017)
;
_computing_molecular_graphics
;
XSEED (Barbour, 2001)
;
_computing_publication_material
;
XSEED (Barbour, 2001)
;
_computing_structure_refinement
;
<i>SHELXL2018/3</i> (Sheldrick, 2015b)
;
_computing_structure_solution
;
<i>SHELXT2018/2</i> (Sheldrick, 2015a)
;
_diffrn_ambient_temperature 100(2)
_diffrn_detector 'Bruker Photon II CPAD'
_diffrn_detector_area_resol_mean 7.9
_diffrn_measured_fraction_theta_full 0.999
_diffrn_measured_fraction_theta_max 0.998
_diffrn_measurement_device 'Kappa Four-Circle Diffractometer'
_diffrn_measurement_device_type 'Bruker D8 Venture'
_diffrn_measurement_method '\f and \w scans'
_diffrn_radiation_monochromator 'Double Bounce Multilayer Mirrors'
_diffrn_radiation_probe x-ray
_diffrn_radiation_type CuK\a
_diffrn_radiation_wavelength 1.54178
_diffrn_reflns_av_R_equivalents 0.0275
_diffrn_reflns_av_unetI/netI 0.0182
_diffrn_reflns_limit_h_max 8
_diffrn_reflns_limit_h_min -9
_diffrn_reflns_limit_k_max 7
_diffrn_reflns_limit_k_min -7
_diffrn_reflns_limit_l_max 36
_diffrn_reflns_limit_l_min -36
_diffrn_reflns_number 13801
_diffrn_reflns_theta_full 67.679
_diffrn_reflns_theta_max 72.123
_diffrn_reflns_theta_min 2.977
_diffrn_source 'Microsource IuS Incoatec 3.0'
_exptl_absorpt_coefficient_mu 0.635
_exptl_absorpt_correction_T_max 0.7536
_exptl_absorpt_correction_T_min 0.6762
_exptl_absorpt_correction_type multi-scan
_exptl_absorpt_process_details
;
(SADABS; Krause <i>et al.</i>,  2015)
;
_exptl_crystal_colour colourless
_exptl_crystal_density_diffrn 1.296
_exptl_crystal_description 'Transparent plate'
_exptl_crystal_F_000 520
_exptl_crystal_size_max 0.346
_exptl_crystal_size_mid 0.205
_exptl_crystal_size_min 0.09
_refine_diff_density_max 0.207
_refine_diff_density_min -0.177
_refine_ls_extinction_method none
_refine_ls_goodness_of_fit_ref 1.032
_refine_ls_hydrogen_treatment constr
_refine_ls_matrix_type full
_refine_ls_number_parameters 173
_refine_ls_number_reflns 2494
_refine_ls_number_restraints 0
_refine_ls_restrained_S_all 1.032
_refine_ls_R_factor_all 0.0371
_refine_ls_R_factor_gt 0.0327
_refine_ls_shift/su_max 0.001
_refine_ls_shift/su_mean 0.000
_refine_ls_structure_factor_coef Fsqd
_refine_ls_weighting_details 'w=1/[\s^2^(Fo^2^)+(0.0450P)^2^+0.4265P] where P=(Fo^2^+2Fc^2^)/3'
_refine_ls_weighting_scheme calc
_refine_ls_wR_factor_gt 0.0842
_refine_ls_wR_factor_ref 0.0874
_reflns_number_gt 2213
_reflns_number_total 2494
_reflns_threshold_expression 'I > 2\s(I)'
_cod_data_source_file tx2030sup1.cif
_cod_data_source_block I
_cod_original_sg_symbol_H-M 'P 21/c'
_cod_database_code 2243552
_shelx_space_group_comment
;
The symmetry employed for this shelxl refinement is uniquely defined
by the following loop, which should always be used as a source of
symmetry information in preference to the above space-group names.
They are only intended as comments.
;

loop_
_space_group_symop_operation_xyz
'x, y, z'
'-x, y+1/2, -z+1/2'
'-x, -y, -z'
'x, -y-1/2, z-1/2'

loop_
_atom_site_type_symbol
_atom_site_label
_atom_site_fract_x
_atom_site_fract_y
_atom_site_fract_z
_atom_site_U_iso_or_equiv
_atom_site_adp_type
_atom_site_calc_flag
_atom_site_occupancy
_atom_site_disorder_assembly
_atom_site_disorder_group
O O1 0.22192(11) 0.72690(13) 0.47783(2) 0.02168(19) Uani d 1 . .
N N1 0.13188(15) 0.75910(19) 0.27529(3) 0.0286(2) Uani d 1 . .
C C1 0.21471(14) 0.52052(18) 0.47083(3) 0.0165(2) Uani d 1 . .
C C2 0.26906(14) 0.35011(18) 0.50599(3) 0.0174(2) Uani d 1 . .
H H2 0.282576 0.194303 0.497894 0.021 Uiso calc 1 . .
C C3 0.29943(14) 0.41308(18) 0.54913(3) 0.0160(2) Uani d 1 . .
H H3 0.282067 0.570173 0.555670 0.019 Uiso calc 1 . .
C C4 0.14995(14) 0.43210(18) 0.42488(3) 0.0159(2) Uani d 1 . .
C C5 0.16826(14) 0.57332(18) 0.38769(3) 0.0163(2) Uani d 1 . .
H H5 0.221501 0.720872 0.391577 0.020 Uiso calc 1 . .
C C6 0.10757(14) 0.49562(19) 0.34474(3) 0.0171(2) Uani d 1 . .
C C7 0.02732(14) 0.27968(19) 0.33848(4) 0.0187(2) Uani d 1 . .
H H7 -0.013000 0.227830 0.309115 0.022 Uiso calc 1 . .
C C8 0.00746(14) 0.14251(19) 0.37570(4) 0.0189(2) Uani d 1 . .
H H8 -0.049184 -0.003134 0.371874 0.023 Uiso calc 1 . .
C C9 0.06980(14) 0.21624(18) 0.41866(4) 0.0176(2) Uani d 1 . .
H H9 0.057822 0.119396 0.443864 0.021 Uiso calc 1 . .
C C10 0.35662(14) 0.26495(18) 0.58726(3) 0.0152(2) Uani d 1 . .
C C11 0.33577(14) 0.34331(19) 0.63106(3) 0.0173(2) Uani d 1 . .
H H11 0.287002 0.491628 0.635291 0.021 Uiso calc 1 . .
C C12 0.38509(15) 0.20805(19) 0.66834(3) 0.0186(2) Uani d 1 . .
H H12 0.366765 0.263493 0.697639 0.022 Uiso calc 1 . .
C C13 0.46133(14) -0.00854(19) 0.66336(3) 0.0173(2) Uani d 1 . .
C C14 0.48597(14) -0.08447(18) 0.61969(4) 0.0171(2) Uani d 1 . .
H H14 0.540026 -0.229971 0.615618 0.021 Uiso calc 1 . .
C C15 0.43333(14) 0.04771(18) 0.58221(3) 0.0164(2) Uani d 1 . .
H H15 0.449373 -0.009384 0.552915 0.020 Uiso calc 1 . .
C C16 0.12291(15) 0.6427(2) 0.30610(4) 0.0206(2) Uani d 1 . .
C C17 0.51598(16) -0.1542(2) 0.70393(4) 0.0227(2) Uani d 1 . .
H H17A 0.627558 -0.091602 0.719826 0.034 Uiso calc 1 . .
H H17B 0.539551 -0.310760 0.694210 0.034 Uiso calc 1 . .
H H17C 0.416382 -0.154959 0.724164 0.034 Uiso calc 1 . .

loop_
_atom_site_aniso_label
_atom_site_aniso_U_11
_atom_site_aniso_U_22
_atom_site_aniso_U_33
_atom_site_aniso_U_12
_atom_site_aniso_U_13
_atom_site_aniso_U_23
O1 0.0290(4) 0.0159(4) 0.0197(4) 0.0010(3) -0.0009(3) -0.0006(3)
N1 0.0352(6) 0.0302(6) 0.0197(5) -0.0055(5) -0.0016(4) 0.0035(4)
C1 0.0144(5) 0.0176(5) 0.0178(5) 0.0007(4) 0.0024(4) -0.0003(4)
C2 0.0185(5) 0.0157(5) 0.0179(5) 0.0019(4) 0.0012(4) 0.0001(4)
C3 0.0137(5) 0.0149(5) 0.0196(5) -0.0004(4) 0.0019(4) -0.0003(4)
C4 0.0139(5) 0.0163(5) 0.0174(5) 0.0035(4) 0.0011(4) 0.0000(4)
C5 0.0146(5) 0.0149(5) 0.0192(5) 0.0016(4) 0.0007(4) 0.0000(4)
C6 0.0155(5) 0.0186(5) 0.0172(5) 0.0031(4) 0.0010(4) 0.0015(4)
C7 0.0171(5) 0.0205(5) 0.0182(5) 0.0033(4) -0.0013(4) -0.0039(4)
C8 0.0168(5) 0.0152(5) 0.0244(5) 0.0006(4) -0.0003(4) -0.0013(4)
C9 0.0164(5) 0.0162(5) 0.0202(5) 0.0022(4) 0.0014(4) 0.0023(4)
C10 0.0128(5) 0.0164(5) 0.0161(5) -0.0023(4) 0.0005(4) -0.0005(4)
C11 0.0167(5) 0.0156(5) 0.0195(5) -0.0010(4) 0.0018(4) -0.0023(4)
C12 0.0205(5) 0.0209(5) 0.0146(5) -0.0024(4) 0.0017(4) -0.0034(4)
C13 0.0160(5) 0.0193(5) 0.0164(5) -0.0036(4) -0.0004(4) 0.0015(4)
C14 0.0162(5) 0.0148(5) 0.0205(5) -0.0001(4) 0.0020(4) -0.0004(4)
C15 0.0158(5) 0.0185(5) 0.0150(5) -0.0010(4) 0.0021(4) -0.0014(4)
C16 0.0210(5) 0.0222(6) 0.0182(5) -0.0011(4) -0.0013(4) -0.0024(5)
C17 0.0260(6) 0.0230(6) 0.0188(5) -0.0008(5) -0.0001(4) 0.0039(4)

loop_
_atom_type_symbol
_atom_type_description
_atom_type_scat_dispersion_real
_atom_type_scat_dispersion_imag
_atom_type_scat_source
C C 0.0181 0.0091 'International Tables Vol C Tables 4.2.6.8 and 6.1.1.4'
H H 0.0000 0.0000 'International Tables Vol C Tables 4.2.6.8 and 6.1.1.4'
N N 0.0311 0.0180 'International Tables Vol C Tables 4.2.6.8 and 6.1.1.4'
O O 0.0492 0.0322 'International Tables Vol C Tables 4.2.6.8 and 6.1.1.4'

loop_
_geom_angle_atom_site_label_1
_geom_angle_atom_site_label_2
_geom_angle_atom_site_label_3
_geom_angle_site_symmetry_1
_geom_angle_site_symmetry_3
_geom_angle
_geom_angle_publ_flag
O1 C1 C2 . . 122.61(10) ?
O1 C1 C4 . . 119.98(9) ?
C2 C1 C4 . . 117.41(9) ?
C3 C2 C1 . . 120.63(10) ?
C3 C2 H2 . . 119.7 ?
C1 C2 H2 . . 119.7 ?
C2 C3 C10 . . 126.70(10) ?
C2 C3 H3 . . 116.6 ?
C10 C3 H3 . . 116.6 ?
C5 C4 C9 . . 119.63(10) ?
C5 C4 C1 . . 118.38(10) ?
C9 C4 C1 . . 121.98(9) ?
C6 C5 C4 . . 119.38(10) ?
C6 C5 H5 . . 120.3 ?
C4 C5 H5 . . 120.3 ?
C5 C6 C7 . . 121.03(10) ?
C5 C6 C16 . . 119.71(10) ?
C7 C6 C16 . . 119.24(9) ?
C8 C7 C6 . . 119.06(10) ?
C8 C7 H7 . . 120.5 ?
C6 C7 H7 . . 120.5 ?
C7 C8 C9 . . 120.57(10) ?
C7 C8 H8 . . 119.7 ?
C9 C8 H8 . . 119.7 ?
C8 C9 C4 . . 120.32(10) ?
C8 C9 H9 . . 119.8 ?
C4 C9 H9 . . 119.8 ?
C15 C10 C11 . . 118.03(9) ?
C15 C10 C3 . . 123.08(9) ?
C11 C10 C3 . . 118.89(10) ?
C12 C11 C10 . . 121.16(10) ?
C12 C11 H11 . . 119.4 ?
C10 C11 H11 . . 119.4 ?
C11 C12 C13 . . 120.86(10) ?
C11 C12 H12 . . 119.6 ?
C13 C12 H12 . . 119.6 ?
C12 C13 C14 . . 117.92(9) ?
C12 C13 C17 . . 120.70(9) ?
C14 C13 C17 . . 121.37(10) ?
C15 C14 C13 . . 121.54(10) ?
C15 C14 H14 . . 119.2 ?
C13 C14 H14 . . 119.2 ?
C14 C15 C10 . . 120.45(10) ?
C14 C15 H15 . . 119.8 ?
C10 C15 H15 . . 119.8 ?
N1 C16 C6 . . 178.83(12) ?
C13 C17 H17A . . 109.5 ?
C13 C17 H17B . . 109.5 ?
H17A C17 H17B . . 109.5 ?
C13 C17 H17C . . 109.5 ?
H17A C17 H17C . . 109.5 ?
H17B C17 H17C . . 109.5 ?

loop_
_geom_bond_atom_site_label_1
_geom_bond_atom_site_label_2
_geom_bond_site_symmetry_2
_geom_bond_distance
_geom_bond_publ_flag
O1 C1 . 1.2257(13) ?
N1 C16 . 1.1487(15) ?
C1 C2 . 1.4771(15) ?
C1 C4 . 1.5038(14) ?
C2 C3 . 1.3380(15) ?
C2 H2 . 0.9500 ?
C3 C10 . 1.4629(14) ?
C3 H3 . 0.9500 ?
C4 C5 . 1.3966(15) ?
C4 C9 . 1.3980(15) ?
C5 C6 . 1.3961(14) ?
C5 H5 . 0.9500 ?
C6 C7 . 1.3988(16) ?
C6 C16 . 1.4482(15) ?
C7 C8 . 1.3852(16) ?
C7 H7 . 0.9500 ?
C8 C9 . 1.3920(15) ?
C8 H8 . 0.9500 ?
C9 H9 . 0.9500 ?
C10 C15 . 1.4017(15) ?
C10 C11 . 1.4021(14) ?
C11 C12 . 1.3875(15) ?
C11 H11 . 0.9500 ?
C12 C13 . 1.3965(16) ?
C12 H12 . 0.9500 ?
C13 C14 . 1.3992(15) ?
C13 C17 . 1.5062(14) ?
C14 C15 . 1.3869(15) ?
C14 H14 . 0.9500 ?
C15 H15 . 0.9500 ?
C17 H17A . 0.9800 ?
C17 H17B . 0.9800 ?
C17 H17C . 0.9800 ?

loop_
_geom_torsion_atom_site_label_1
_geom_torsion_atom_site_label_2
_geom_torsion_atom_site_label_3
_geom_torsion_atom_site_label_4
_geom_torsion_site_symmetry_1
_geom_torsion_site_symmetry_2
_geom_torsion_site_symmetry_3
_geom_torsion_site_symmetry_4
_geom_torsion
_geom_torsion_publ_flag
O1 C1 C2 C3 . . . . 11.34(17) ?
C4 C1 C2 C3 . . . . -169.15(10) ?
C1 C2 C3 C10 . . . . -178.91(9) ?
O1 C1 C4 C5 . . . . 24.95(15) ?
C2 C1 C4 C5 . . . . -154.58(10) ?
O1 C1 C4 C9 . . . . -153.88(10) ?
C2 C1 C4 C9 . . . . 26.59(14) ?
C9 C4 C5 C6 . . . . -0.58(15) ?
C1 C4 C5 C6 . . . . -179.43(9) ?
C4 C5 C6 C7 . . . . 0.60(16) ?
C4 C5 C6 C16 . . . . 178.85(9) ?
C5 C6 C7 C8 . . . . 0.34(16) ?
C16 C6 C7 C8 . . . . -177.92(10) ?
C6 C7 C8 C9 . . . . -1.30(16) ?
C7 C8 C9 C4 . . . . 1.34(16) ?
C5 C4 C9 C8 . . . . -0.38(15) ?
C1 C4 C9 C8 . . . . 178.43(9) ?
C2 C3 C10 C15 . . . . 17.24(17) ?
C2 C3 C10 C11 . . . . -163.34(10) ?
C15 C10 C11 C12 . . . . -1.61(15) ?
C3 C10 C11 C12 . . . . 178.95(9) ?
C10 C11 C12 C13 . . . . 1.57(16) ?
C11 C12 C13 C14 . . . . -0.10(16) ?
C11 C12 C13 C17 . . . . 179.55(10) ?
C12 C13 C14 C15 . . . . -1.32(16) ?
C17 C13 C14 C15 . . . . 179.03(10) ?
C13 C14 C15 C10 . . . . 1.28(16) ?
C11 C10 C15 C14 . . . . 0.19(15) ?
C3 C10 C15 C14 . . . . 179.62(10) ?

_cod_database_fobs_code 2243552
